data_7201349
loop_
_publ_author_name
'Neumann, Marcus Aurelius'
'Perrin, Marc-Antoine'

_publ_section_title
;
 Can crystal structure prediction guide experimentalists to a new
 polymorph of paracetamol?
;
_journal_issue 11
_journal_name_full CrystEngComm
_journal_page_first 2475
_journal_paper_doi 10.1039/b909819d
_journal_volume 11
_journal_year 2009
_space_group_IT_number 14
_symmetry_cell_setting monoclinic
_symmetry_Int_Tables_number 14
_symmetry_space_group_name_Hall '-P 2ybc'
_symmetry_space_group_name_H-M 'P 1 21/c 1'
_cell_angle_alpha 90.000000
_cell_angle_beta 66.138012
_cell_angle_gamma 90.000000
_cell_length_a 6.972356
_cell_length_b 9.147506
_cell_length_c 12.811115
_cell_volume 747.246
_cod_data_source_file b909819d.txt
_cod_data_source_block 1
_cod_original_sg_symbol_H-M 'P 2_1/c'
_cod_struct_determination_method theoretical
_cod_database_code 7201349

loop_
_symmetry_equiv_pos_site_id
_symmetry_equiv_pos_as_xyz
1 x,y,z
2 -x,y+1/2,-z+1/2
3 -x,-y,-z
4 x,-y+1/2,z+1/2

loop_
_atom_site_label
_atom_site_type_symbol
_atom_site_fract_x
_atom_site_fract_y
_atom_site_fract_z
C0_0 C -0.857047 0.851951 -0.062322
C1_0 C -0.752429 0.845074 0.010694
C2_0 C -1.037774 0.767123 -0.037307
N3_0 N -0.795219 0.942442 -0.159675
C4_0 C -0.825060 0.752309 0.104860
H5_0 H -0.615045 0.912019 -0.005656
C6_0 C -1.109853 0.674328 0.056543
H7_0 H -1.122030 0.774459 -0.092500
C8_0 C -0.608823 1.008083 -0.217895
H9_0 H -0.903590 0.951596 -0.194914
C10_0 C -1.002503 0.664873 0.128095
H11_0 H -0.744199 0.750062 0.161841
H12_0 H -1.249011 0.608162 0.073941
C13_0 C -0.594870 1.097408 -0.319409
O14_0 O -0.456579 0.997551 -0.189471
O15_0 O -1.063963 0.572721 0.219888
H16_0 H -0.449727 1.071677 -0.393270
H17_0 H -0.729701 1.080925 -0.341239
H18_0 H -0.585612 1.213665 -0.300833
H19_0 H -1.211855 0.535210 0.242988
